data_2000638
loop_
_publ_author_name
'Blake, A. J.'
'Johnson, B. F. G.'
'Sieker, A.'

_publ_section_title
;
 Pentacarbonyliodomanganese(I)
;
_journal_issue 9
_journal_name_full 'Acta Crystallographica Section C'
_journal_page_first 1708
_journal_page_last 1709
_journal_paper_doi 10.1107/S0108270192005559
_journal_volume 48
_journal_year 1992
_chemical_formula_sum 'C5 I Mn O5'
_chemical_formula_weight 321.9
_symmetry_cell_setting orthorhombic
_symmetry_space_group_name_Hall '-C 2c 2'
_symmetry_space_group_name_H-M 'C m c m'
_atom_type_scat_source Inlaid
_cell_angle_alpha 90.0
_cell_angle_beta 90.0
_cell_angle_gamma 90.0
_cell_formula_units_Z 4
_cell_length_a 7.4783(15)
_cell_length_b 10.810(3)
_cell_length_c 10.731(3)
_cell_measurement_reflns_used 38
_cell_measurement_temperature 150.00(10)
_cell_measurement_theta_max 13
_cell_measurement_theta_min 12
_cell_volume 867.5(4)
_computing_publication_material SHELXTL-Plus
_computing_structure_refinement SHELXTL-Plus
_computing_structure_solution 'SHELXTL-Plus (Siemens, 1990)'
_diffrn_measurement_device 'Stoe Stadi-4 four-circle'
_diffrn_measurement_method '\w-2\q (learnt profile)'
_diffrn_radiation_type MoK\a
_diffrn_radiation_wavelength 0.71073
_diffrn_reflns_av_R_equivalents 0.019
_diffrn_reflns_limit_h_max 8
_diffrn_reflns_limit_h_min -8
_diffrn_reflns_limit_k_max 11
_diffrn_reflns_limit_k_min -11
_diffrn_reflns_limit_l_max 11
_diffrn_reflns_limit_l_min -11
_diffrn_reflns_number 1471
_diffrn_reflns_theta_max 22.5
_diffrn_standards_decay_% <2
_diffrn_standards_interval_time 60
_diffrn_standards_number 3
_exptl_absorpt_coefficient_mu 5.058
_exptl_absorpt_correction_T_max 0.456
_exptl_absorpt_correction_T_min 0.394
_exptl_absorpt_correction_type \y-scans
_exptl_crystal_colour Orange
_exptl_crystal_density_diffrn 2.465
_exptl_crystal_description Column
_exptl_crystal_size_max 0.19
_exptl_crystal_size_mid 0.12
_exptl_crystal_size_min 0.08
_refine_diff_density_max 0.26
_refine_diff_density_min -0.21
_refine_ls_extinction_coef 9E-5(5)
_refine_ls_extinction_method 'F* = F(1+0.002\cF^2^/sin2\q)^0.25^'
_refine_ls_goodness_of_fit_obs 0.68
_refine_ls_number_parameters 36
_refine_ls_number_reflns 308
_refine_ls_R_factor_obs 0.0117
_refine_ls_shift/esd_max 0.034
_refine_ls_structure_factor_coef F
_refine_ls_weighting_details 'w = 1/[\s^2^(F)+0.00042F^2^]'
_refine_ls_weighting_scheme calc
_refine_ls_wR_factor_obs 0.0163
_reflns_number_observed 308
_reflns_observed_criterion F>=4.0\s(F)
_cod_data_source_file ha1007.cif
_cod_data_source_block ha1007a
_cod_depositor_comments
;
The following automatic conversions were performed:

'_refine_ls_weighting_scheme' value '1/[\s^2^(F)+0.00042F^2^]' was
changed to 'calc'. New tag '_refine_ls_weighting_details' was
created. The value of the new tag was set to 'w =
1/[\s^2^(F)+0.00042F^2^]'.

Automatic conversion script
Id: cif_fix_values 3143 2015-03-26 13:38:13Z robertas 
;
_cod_original_cell_volume 867.5
_cod_original_formula_sum 'C5 I1 Mn1 O5'
_cod_database_code 2000638

loop_
_atom_site_label
_atom_site_fract_x
_atom_site_fract_y
_atom_site_fract_z
_atom_site_U_iso_or_equiv
I .0 .10662(2) .75 .0254(2)
Mn .0 -.14258(7) .75 .0212(2)
C(1) .0 -.3132(5) .75 .0261(17)
O(1) .0 -.4179(3) .75 .0398(13)
C(2) -.1805(3) -.13314(18) .6274(2) .0251(7)
O(2) -.2904(3) -.12566(13) .55679(18) .0346(6)

loop_
_geom_angle_atom_site_label_1
_geom_angle_atom_site_label_2
_geom_angle_atom_site_label_3
_geom_angle
I Mn (2) 86.90(10)
C(2) Mn C(2A) 88.3(2)
C(2A) Mn C(2B) 91.3(2)
C(1) Mn C(2) 93.10(10)
C(2) Mn C(2B) 173.80(10)
Mn C(2) O(2) 178.1(2)

loop_
_geom_bond_atom_site_label_1
_geom_bond_atom_site_label_2
_geom_bond_distance
I Mn 2.6940(8)
Mn C(2) 1.887(3)
C(2) O(2) 1.121(3)
Mn C(1) 1.844(5)
C(1) O(1) 1.133(6)
